data_2103471
loop_
_publ_author_name
'Hostettler, Marc'
'Schwarzenbach, Dieter'

_publ_section_title
;
 The structure of orange HgI~2~. II. Diamond-type structure and
 twinning
;
_journal_issue 6
_journal_name_full 'Acta Crystallographica Section B'
_journal_page_first 914
_journal_page_last 920
_journal_paper_doi 10.1107/S0108768102016191
_journal_volume 58
_journal_year 2002
_chemical_formula_moiety HgI2
_chemical_formula_sum 'Hg I2'
_chemical_formula_weight 454.39
_chemical_melting_point 529
_chemical_name_common 'mercuric iodide'
_chemical_name_systematic
;
 ?
;
_space_group_IT_number 142
_symmetry_cell_setting tetragonal
_symmetry_space_group_name_Hall '-I 4bd 2c'
_symmetry_space_group_name_H-M 'I 41/a c d :2'
_atom_sites_solution_hydrogens geom
_atom_sites_solution_primary direct
_atom_sites_solution_secondary difmap
_cell_angle_alpha 90.00
_cell_angle_beta 90.00
_cell_angle_gamma 90.00
_cell_formula_units_Z 32
_cell_length_a 12.3930(18)
_cell_length_b 12.3930(18)
_cell_length_c 24.889(5)
_cell_measurement_reflns_used 978
_cell_measurement_temperature 293.0(10)
_cell_measurement_theta_max 22.40
_cell_measurement_theta_min 13.89
_cell_volume 3822.6(11)
_computing_cell_refinement 'Stoe IPDS'
_computing_data_collection 'Stoe IPDS'
_computing_data_reduction 'Stoe IPDS'
_computing_molecular_graphics 'Bruker XP'
_computing_publication_material 'Bruker Shelxtl'
_computing_structure_refinement 'SHELXL-97 (Sheldrick, 1997)'
_computing_structure_solution 'SHELXS-97 (Sheldrick, 1990)'
_diffrn_ambient_temperature 293.0(10)
_diffrn_detector_area_resol_mean 6.67
_diffrn_measured_fraction_theta_full 0.990
_diffrn_measured_fraction_theta_max 0.990
_diffrn_measurement_device_type 'Stoe IPDS'
_diffrn_measurement_method '\f scans'
_diffrn_radiation_monochromator graphite
_diffrn_radiation_source 'fine-focus sealed tube'
_diffrn_radiation_type MoK\a
_diffrn_radiation_wavelength 0.71073
_diffrn_reflns_av_R_equivalents 0.1120
_diffrn_reflns_av_sigmaI/netI 0.0170
_diffrn_reflns_limit_h_max 9
_diffrn_reflns_limit_h_min 0
_diffrn_reflns_limit_k_max 13
_diffrn_reflns_limit_k_min 0
_diffrn_reflns_limit_l_max 27
_diffrn_reflns_limit_l_min 0
_diffrn_reflns_number 685
_diffrn_reflns_theta_full 23.23
_diffrn_reflns_theta_max 23.23
_diffrn_reflns_theta_min 2.84
_exptl_absorpt_coefficient_mu 44.920
_exptl_absorpt_correction_T_max 0.217
_exptl_absorpt_correction_T_min 0.012
_exptl_absorpt_correction_type analytical
_exptl_absorpt_process_details 'based on the shape of the crystal'
_exptl_crystal_colour yellow-orange
_exptl_crystal_density_diffrn 6.316
_exptl_crystal_density_meas ?
_exptl_crystal_density_method .
_exptl_crystal_description block
_exptl_crystal_F_000 5952
_exptl_crystal_size_max 0.18
_exptl_crystal_size_mid 0.08
_exptl_crystal_size_min 0.06
_refine_diff_density_max 1.147
_refine_diff_density_min -1.325
_refine_ls_extinction_method none
_refine_ls_goodness_of_fit_ref 1.783
_refine_ls_hydrogen_treatment mixed
_refine_ls_matrix_type full
_refine_ls_number_parameters 29
_refine_ls_number_reflns 685
_refine_ls_number_restraints 0
_refine_ls_restrained_S_all 1.783
_refine_ls_R_factor_all 0.0643
_refine_ls_R_factor_gt 0.0450
_refine_ls_shift/su_max 0.000
_refine_ls_shift/su_mean 0.000
_refine_ls_structure_factor_coef Fsqd
_refine_ls_weighting_details 'calc w=1/[\s^2^(Fo^2^)+(0.0280P)^2^+5.8000P] where P=(Fo^2^+2Fc^2^)/3'
_refine_ls_weighting_scheme calc
_refine_ls_wR_factor_gt 0.0955
_refine_ls_wR_factor_ref 0.0977
_reflns_number_gt 455
_reflns_number_total 685
_reflns_threshold_expression >2sigma(I)
_cod_data_source_file bk0120.cif
_cod_data_source_block I
_cod_original_sg_symbol_H-M I41/acd
_cod_database_code 2103471

loop_
_symmetry_equiv_pos_as_xyz
'x, y, z'
'-x+1/2, -y, z+1/2'
'-y+1/4, x+3/4, z+1/4'
'y+1/4, -x+1/4, z+3/4'
'-x+1/2, y, -z'
'x, -y, -z+1/2'
'y+1/4, x+3/4, -z+3/4'
'-y+1/4, -x+1/4, -z+1/4'
'x+1/2, y+1/2, z+1/2'
'-x+1, -y+1/2, z+1'
'-y+3/4, x+5/4, z+3/4'
'y+3/4, -x+3/4, z+5/4'
'-x+1, y+1/2, -z+1/2'
'x+1/2, -y+1/2, -z+1'
'y+3/4, x+5/4, -z+5/4'
'-y+3/4, -x+3/4, -z+3/4'
'-x, -y, -z'
'x-1/2, y, -z-1/2'
'y-1/4, -x-3/4, -z-1/4'
'-y-1/4, x-1/4, -z-3/4'
'x-1/2, -y, z'
'-x, y, z-1/2'
'-y-1/4, -x-3/4, z-3/4'
'y-1/4, x-1/4, z-1/4'
'-x+1/2, -y+1/2, -z+1/2'
'x, y+1/2, -z'
'y+1/4, -x-1/4, -z+1/4'
'-y+1/4, x+1/4, -z-1/4'
'x, -y+1/2, z+1/2'
'-x+1/2, y+1/2, z'
'-y+1/4, -x-1/4, z-1/4'
'y+1/4, x+1/4, z+1/4'

loop_
_atom_site_label
_atom_site_fract_x
_atom_site_fract_y
_atom_site_fract_z
_atom_site_U_iso_or_equiv
_atom_site_adp_type
_atom_site_calc_flag
_atom_site_refinement_flags
_atom_site_occupancy
_atom_site_type_symbol
I2 0.49952(8) 0.51362(11) 0.12489(16) 0.0390(5) Uani d . 1 I
I3 0.5000 0.2500 -0.00709(6) 0.0396(6) Uani d S 1 I
I1 0.2500 0.51427(15) 0.0000 0.0378(6) Uani d S 1 I
Hg 0.37417(6) 0.37379(7) 0.06244(3) 0.0490(3) Uani d . 1 Hg

loop_
_atom_site_aniso_label
_atom_site_aniso_U_11
_atom_site_aniso_U_22
_atom_site_aniso_U_33
_atom_site_aniso_U_12
_atom_site_aniso_U_13
_atom_site_aniso_U_23
I2 0.0428(10) 0.0325(8) 0.0416(7) -0.0011(5) -0.0075(5) -0.0008(17)
I3 0.039(2) 0.045(2) 0.0349(9) 0.0032(7) 0.000 0.000
I1 0.0416(16) 0.0294(11) 0.0425(10) 0.000 -0.0131(6) 0.000
Hg 0.0492(6) 0.0490(5) 0.0488(5) 0.0031(4) -0.0064(4) 0.0053(4)

loop_
_atom_type_symbol
_atom_type_description
_atom_type_scat_dispersion_real
_atom_type_scat_dispersion_imag
_atom_type_scat_source
I I -0.4742 1.8119 'International Tables Vol C Tables 4.2.6.8 and 6.1.1.4'
Hg Hg -2.3894 9.2266 'International Tables Vol C Tables 4.2.6.8 and 6.1.1.4'

loop_
_geom_angle_atom_site_label_1
_geom_angle_atom_site_label_2
_geom_angle_atom_site_label_3
_geom_angle_site_symmetry_1
_geom_angle
Hg I2 Hg 27_565 103.82(5)
Hg I3 Hg 10_554 103.31(6)
Hg I1 Hg 5 102.96(7)
I2 Hg I3 20_656 112.77(5)
I2 Hg I1 20_656 108.60(5)
I3 Hg I1 . 107.78(4)
I2 Hg I2 20_656 111.87(3)
I3 Hg I2 . 112.01(5)
I1 Hg I2 . 103.22(5)

loop_
_geom_bond_atom_site_label_1
_geom_bond_atom_site_label_2
_geom_bond_site_symmetry_2
_geom_bond_distance
I2 Hg 27_565 2.779(3)
I2 Hg . 2.799(2)
I3 Hg 10_554 2.7893(13)
I3 Hg . 2.7893(13)
I1 Hg 5 2.7953(14)
I1 Hg . 2.7953(14)
Hg I2 20_656 2.779(3)
